data_4346630
loop_
_publ_author_name
'Mebs, Stefan'
'Braun, Beatrice'
'Kositzki, Ramona'
'Limberg, Christian'
'Haumann, Michael'

_publ_section_title
;
 Abrupt versus Gradual Spin-Crossover in Fe(II)(phen)2(NCS)2 and
 Fe(III)(dedtc)3 Compared by X-ray Absorption and Emission Spectroscopy
 and Quantum-Chemical Calculations.
;
_journal_issue 24
_journal_name_full 'Inorganic chemistry'
_journal_page_first 11606
_journal_page_last 11624
_journal_paper_doi 10.1021/acs.inorgchem.5b01822
_journal_volume 54
_journal_year 2015
_chemical_formula_moiety 'C15 H30 Fe N3 S6'
_chemical_formula_sum 'C15 H30 Fe N3 S6'
_chemical_formula_weight 500.63
_space_group_crystal_system monoclinic
_space_group_IT_number 14
_space_group_name_Hall '-P 2yn'
_space_group_name_H-M_alt 'P 1 21/n 1'
_atom_sites_solution_hydrogens geom
_audit_creation_method SHELXL-2013
_cell_angle_alpha 90
_cell_angle_beta 111.2761(5)
_cell_angle_gamma 90
_cell_formula_units_Z 4
_cell_length_a 14.1541(2)
_cell_length_b 10.2848(2)
_cell_length_c 17.0454(3)
_cell_measurement_reflns_used 9985
_cell_measurement_temperature 200(2)
_cell_measurement_theta_max 31.44
_cell_measurement_theta_min 2.35
_cell_volume 2312.21(7)
_computing_cell_refinement 'Bruker SAINT'
_computing_data_collection 'Bruker APEX2'
_computing_data_reduction 'Bruker SAINT'
_computing_structure_refinement 'SHELXL-2014 (Sheldrick 2014)'
_computing_structure_solution 'SHELXS-97 (Sheldrick 2008)'
_diffrn_ambient_temperature 200(2)
_diffrn_measured_fraction_theta_full 1.000
_diffrn_measured_fraction_theta_max 0.920
_diffrn_measurement_device_type 'Bruker APEX-II CCD'
_diffrn_measurement_method '\f and \w scans'
_diffrn_radiation_type MoK\a
_diffrn_radiation_wavelength 0.71073
_diffrn_reflns_av_R_equivalents 0.0376
_diffrn_reflns_av_unetI/netI 0.0272
_diffrn_reflns_Laue_measured_fraction_full 1.000
_diffrn_reflns_Laue_measured_fraction_max 0.920
_diffrn_reflns_limit_h_max 22
_diffrn_reflns_limit_h_min -18
_diffrn_reflns_limit_k_max 15
_diffrn_reflns_limit_k_min -16
_diffrn_reflns_limit_l_max 26
_diffrn_reflns_limit_l_min -26
_diffrn_reflns_number 88891
_diffrn_reflns_point_group_measured_fraction_full 1.000
_diffrn_reflns_point_group_measured_fraction_max 0.920
_diffrn_reflns_theta_full 25.000
_diffrn_reflns_theta_max 34.506
_diffrn_reflns_theta_min 2.338
_exptl_absorpt_coefficient_mu 1.199
_exptl_absorpt_correction_T_max 0.7468
_exptl_absorpt_correction_T_min 0.5951
_exptl_absorpt_correction_type multi-scan
_exptl_absorpt_process_details SADABS
_exptl_crystal_colour black
_exptl_crystal_density_diffrn 1.438
_exptl_crystal_description block
_exptl_crystal_F_000 1052
_exptl_crystal_size_max 0.420
_exptl_crystal_size_mid 0.380
_exptl_crystal_size_min 0.360
_refine_diff_density_max 0.607
_refine_diff_density_min -0.261
_refine_diff_density_rms 0.077
_refine_ls_extinction_method none
_refine_ls_goodness_of_fit_ref 1.042
_refine_ls_hydrogen_treatment constr
_refine_ls_matrix_type full
_refine_ls_number_parameters 252
_refine_ls_number_reflns 9025
_refine_ls_number_restraints 0
_refine_ls_restrained_S_all 1.042
_refine_ls_R_factor_all 0.0605
_refine_ls_R_factor_gt 0.0342
_refine_ls_shift/su_max 0.001
_refine_ls_shift/su_mean 0.000
_refine_ls_structure_factor_coef Fsqd
_refine_ls_weighting_details 'w=1/[\s^2^(Fo^2^)+(0.0312P)^2^+0.7666P] where P=(Fo^2^+2Fc^2^)/3'
_refine_ls_weighting_scheme calc
_refine_ls_wR_factor_gt 0.0690
_refine_ls_wR_factor_ref 0.0769
_reflns_Friedel_coverage 0.000
_reflns_number_gt 6867
_reflns_number_total 9025
_reflns_threshold_expression 'I > 2\s(I)'
_cod_data_source_file ic5b01822_si_002.cif
_cod_data_source_block 200k_neu
_cod_original_sg_symbol_H-M 'P 21/n'
_cod_database_code 4346630
_shelx_space_group_comment
;
The symmetry employed for this shelxl refinement is uniquely defined
by the following loop, which should always be used as a source of
symmetry information in preference to the above space-group names.
They are only intended as comments.
;
_shelx_estimated_absorpt_t_min 0.633
_shelx_estimated_absorpt_t_max 0.672
_shelxl_version_number 2013-4

loop_
_space_group_symop_operation_xyz
'x, y, z'
'-x+1/2, y+1/2, -z+1/2'
'-x, -y, -z'
'x-1/2, -y-1/2, z-1/2'

loop_
_atom_site_label
_atom_site_type_symbol
_atom_site_fract_x
_atom_site_fract_y
_atom_site_fract_z
_atom_site_U_iso_or_equiv
_atom_site_adp_type
_atom_site_occupancy
_atom_site_site_symmetry_order
_atom_site_calc_flag
_atom_site_refinement_flags_posn
_atom_site_refinement_flags_adp
_atom_site_refinement_flags_occupancy
_atom_site_disorder_assembly
_atom_site_disorder_group
Fe1 Fe 0.49997(2) 0.25183(2) 0.24805(2) 0.02287(5) Uani 1 1 d . . . . .
S1 S 0.55377(2) 0.22861(3) 0.39234(2) 0.02738(7) Uani 1 1 d . . . . .
S2 S 0.62325(3) 0.09180(3) 0.27978(2) 0.02908(7) Uani 1 1 d . . . . .
S3 S 0.44537(2) 0.20700(3) 0.10568(2) 0.02813(7) Uani 1 1 d . . . . .
S4 S 0.35782(3) 0.12332(4) 0.22211(2) 0.03530(8) Uani 1 1 d . . . . .
S5 S 0.60838(2) 0.41673(3) 0.24076(2) 0.02913(7) Uani 1 1 d . . . . .
S6 S 0.41283(2) 0.44208(3) 0.24878(2) 0.03038(7) Uani 1 1 d . . . . .
N1 N 0.70616(8) 0.05456(11) 0.44813(6) 0.0289(2) Uani 1 1 d . . . . .
N2 N 0.27916(9) 0.05566(14) 0.05836(7) 0.0408(3) Uani 1 1 d . . . . .
N3 N 0.52596(9) 0.65197(11) 0.24530(7) 0.0352(2) Uani 1 1 d . . . . .
C1 C 0.63849(9) 0.11530(11) 0.38355(7) 0.0237(2) Uani 1 1 d . . . . .
C2 C 0.70822(11) 0.07365(14) 0.53436(8) 0.0342(3) Uani 1 1 d . . . . .
H4 H 0.6717 0.1548 0.5366 0.041 Uiso 1 1 calc R U . . .
H5 H 0.7794 0.0833 0.5733 0.041 Uiso 1 1 calc R U . . .
C3 C 0.66018(16) -0.0384(2) 0.56269(12) 0.0577(5) Uani 1 1 d . . . . .
H1 H 0.5893 -0.0471 0.5249 0.087 Uiso 1 1 calc R U . . .
H2 H 0.6631 -0.0225 0.6202 0.087 Uiso 1 1 calc R U . . .
H3 H 0.6969 -0.1187 0.5614 0.087 Uiso 1 1 calc R U . . .
C4 C 0.76954(11) -0.04964(14) 0.43367(9) 0.0368(3) Uani 1 1 d . . . . .
H9 H 0.7751 -0.0360 0.3780 0.044 Uiso 1 1 calc R U . . .
H10 H 0.7353 -0.1341 0.4319 0.044 Uiso 1 1 calc R U . . .
C5 C 0.87409(12) -0.05643(18) 0.49935(11) 0.0492(4) Uani 1 1 d . . . . .
H6 H 0.9058 0.0297 0.5064 0.074 Uiso 1 1 calc R U . . .
H7 H 0.9149 -0.1187 0.4817 0.074 Uiso 1 1 calc R U . . .
H8 H 0.8700 -0.0847 0.5529 0.074 Uiso 1 1 calc R U . . .
C6 C 0.34982(9) 0.11851(12) 0.11920(7) 0.0276(2) Uani 1 1 d . . . . .
C7 C 0.28111(12) 0.05267(16) -0.02744(8) 0.0403(3) Uani 1 1 d . . . . .
H14 H 0.3104 0.1352 -0.0381 0.048 Uiso 1 1 calc R U . . .
H15 H 0.2106 0.0468 -0.0684 0.048 Uiso 1 1 calc R U . . .
C8 C 0.34117(16) -0.0584(2) -0.04194(13) 0.0600(5) Uani 1 1 d . . . . .
H11 H 0.4110 -0.0537 -0.0014 0.090 Uiso 1 1 calc R U . . .
H12 H 0.3414 -0.0536 -0.0993 0.090 Uiso 1 1 calc R U . . .
H13 H 0.3104 -0.1407 -0.0346 0.090 Uiso 1 1 calc R U . . .
C9A C 0.2167(3) -0.0492(4) 0.0798(2) 0.0486(10) Uani 0.532(5) 1 d . . P A 1
H9A1 H 0.2443 -0.1358 0.0745 0.058 Uiso 0.532(5) 1 calc R U P A 1
H9A2 H 0.2215 -0.0384 0.1388 0.058 Uiso 0.532(5) 1 calc R U P A 1
C10A C 0.1120(3) -0.0419(6) 0.0245(3) 0.103(2) Uani 0.532(5) 1 d . . P A 1
H10A H 0.0871 0.0470 0.0244 0.155 Uiso 0.532(5) 1 calc R U P A 1
H10B H 0.0715 -0.1018 0.0442 0.155 Uiso 0.532(5) 1 calc R U P A 1
H10C H 0.1061 -0.0660 -0.0327 0.155 Uiso 0.532(5) 1 calc R U P A 1
C9B C 0.1828(2) 0.0168(4) 0.0696(2) 0.0329(7) Uani 0.468(5) 1 d . . P A 2
H9B1 H 0.1802 0.0539 0.1224 0.039 Uiso 0.468(5) 1 calc R U P A 2
H9B2 H 0.1233 0.0486 0.0219 0.039 Uiso 0.468(5) 1 calc R U P A 2
C10B C 0.1823(4) -0.1279(4) 0.0730(4) 0.0740(17) Uani 0.468(5) 1 d . . P A 2
H10D H 0.1883 -0.1633 0.0216 0.111 Uiso 0.468(5) 1 calc R U P A 2
H10E H 0.1187 -0.1578 0.0775 0.111 Uiso 0.468(5) 1 calc R U P A 2
H10F H 0.2396 -0.1579 0.1221 0.111 Uiso 0.468(5) 1 calc R U P A 2
C11 C 0.51688(9) 0.52359(12) 0.24489(7) 0.0272(2) Uani 1 1 d . . . . .
C12 C 0.61801(12) 0.71525(14) 0.24268(9) 0.0416(3) Uani 1 1 d . . . . .
H12A H 0.6757 0.6542 0.2648 0.050 Uiso 1 1 calc R U . . .
H12B H 0.6334 0.7923 0.2800 0.050 Uiso 1 1 calc R U . . .
C13 C 0.60827(16) 0.7570(2) 0.15585(11) 0.0621(5) Uani 1 1 d . . . . .
H13A H 0.5959 0.6806 0.1191 0.093 Uiso 1 1 calc R U . . .
H13B H 0.6711 0.7998 0.1581 0.093 Uiso 1 1 calc R U . . .
H13C H 0.5515 0.8178 0.1336 0.093 Uiso 1 1 calc R U . . .
C14 C 0.44449(15) 0.73732(15) 0.24876(12) 0.0528(4) Uani 1 1 d . . . . .
H14A H 0.3789 0.6910 0.2245 0.063 Uiso 1 1 calc R U . . .
H14B H 0.4412 0.8153 0.2138 0.063 Uiso 1 1 calc R U . . .
C15 C 0.4594(2) 0.7794(2) 0.33681(15) 0.0822(7) Uani 1 1 d . . . . .
H15A H 0.4674 0.7025 0.3726 0.123 Uiso 1 1 calc R U . . .
H15B H 0.4003 0.8294 0.3364 0.123 Uiso 1 1 calc R U . . .
H15C H 0.5203 0.8337 0.3589 0.123 Uiso 1 1 calc R U . . .

loop_
_atom_site_aniso_label
_atom_site_aniso_U_11
_atom_site_aniso_U_22
_atom_site_aniso_U_33
_atom_site_aniso_U_23
_atom_site_aniso_U_13
_atom_site_aniso_U_12
Fe1 0.02679(9) 0.02048(8) 0.02225(8) 0.00101(6) 0.00998(7) -0.00065(6)
S1 0.03075(15) 0.02859(15) 0.02395(14) -0.00120(11) 0.01130(11) 0.00431(11)
S2 0.03826(16) 0.02702(15) 0.02360(14) -0.00046(11) 0.01317(12) 0.00609(12)
S3 0.03260(15) 0.02956(15) 0.02530(14) 0.00215(11) 0.01418(12) -0.00448(12)
S4 0.04100(18) 0.04337(19) 0.02530(15) -0.00064(13) 0.01653(13) -0.01386(15)
S5 0.02991(15) 0.02484(14) 0.03373(16) 0.00162(11) 0.01284(12) -0.00174(11)
S6 0.03016(15) 0.03004(16) 0.03131(15) 0.00124(12) 0.01161(12) 0.00417(12)
N1 0.0328(5) 0.0291(5) 0.0245(5) 0.0013(4) 0.0101(4) 0.0055(4)
N2 0.0403(7) 0.0552(8) 0.0266(5) -0.0039(5) 0.0118(5) -0.0198(6)
N3 0.0471(6) 0.0222(5) 0.0340(6) 0.0006(4) 0.0119(5) 0.0006(5)
C1 0.0275(5) 0.0205(5) 0.0239(5) -0.0009(4) 0.0105(4) -0.0015(4)
C2 0.0381(7) 0.0405(7) 0.0225(6) 0.0030(5) 0.0092(5) 0.0067(6)
C3 0.0685(12) 0.0664(12) 0.0483(10) 0.0076(8) 0.0332(9) -0.0098(9)
C4 0.0380(7) 0.0346(7) 0.0350(7) 0.0001(5) 0.0099(6) 0.0115(6)
C5 0.0345(7) 0.0515(10) 0.0552(10) -0.0057(8) 0.0085(7) 0.0090(7)
C6 0.0306(6) 0.0287(6) 0.0244(5) 0.0028(4) 0.0112(5) -0.0028(5)
C7 0.0427(8) 0.0519(9) 0.0243(6) -0.0050(6) 0.0096(6) -0.0098(7)
C8 0.0644(12) 0.0624(12) 0.0568(11) -0.0078(9) 0.0265(9) 0.0029(9)
C9A 0.051(2) 0.050(2) 0.0390(16) 0.0091(15) 0.0082(14) -0.0229(18)
C10A 0.045(2) 0.127(5) 0.114(4) 0.071(3) -0.001(2) -0.030(2)
C9B 0.0284(15) 0.0323(17) 0.0363(16) 0.0008(13) 0.0099(12) -0.0039(12)
C10B 0.077(3) 0.037(2) 0.138(5) -0.006(2) 0.075(3) -0.014(2)
C11 0.0347(6) 0.0241(6) 0.0198(5) 0.0006(4) 0.0062(4) 0.0001(5)
C12 0.0538(9) 0.0256(6) 0.0389(7) 0.0004(5) 0.0090(6) -0.0107(6)
C13 0.0668(12) 0.0678(13) 0.0480(10) 0.0147(9) 0.0165(9) -0.0160(10)
C14 0.0701(12) 0.0269(7) 0.0635(11) 0.0032(7) 0.0266(9) 0.0137(7)
C15 0.126(2) 0.0562(12) 0.0842(16) -0.0164(11) 0.0625(16) 0.0086(13)

loop_
_atom_type_symbol
_atom_type_description
_atom_type_scat_dispersion_real
_atom_type_scat_dispersion_imag
_atom_type_scat_source
C C 0.0033 0.0016 'International Tables Vol C Tables 4.2.6.8 and 6.1.1.4'
H H 0.0000 0.0000 'International Tables Vol C Tables 4.2.6.8 and 6.1.1.4'
Fe Fe 0.3463 0.8444 'International Tables Vol C Tables 4.2.6.8 and 6.1.1.4'
N N 0.0061 0.0033 'International Tables Vol C Tables 4.2.6.8 and 6.1.1.4'
S S 0.1246 0.1234 'International Tables Vol C Tables 4.2.6.8 and 6.1.1.4'

loop_
_geom_angle_atom_site_label_1
_geom_angle_atom_site_label_2
_geom_angle_atom_site_label_3
_geom_angle
S1 Fe1 S3 162.539(14)
S1 Fe1 S4 94.145(12)
S3 Fe1 S4 75.453(12)
S1 Fe1 S6 92.986(12)
S3 Fe1 S6 101.449(13)
S4 Fe1 S6 93.200(14)
S1 Fe1 S2 75.418(12)
S3 Fe1 S2 92.295(12)
S4 Fe1 S2 99.676(15)
S6 Fe1 S2 163.173(14)
S1 Fe1 S5 99.427(13)
S3 Fe1 S5 93.747(12)
S4 Fe1 S5 162.575(15)
S6 Fe1 S5 75.318(13)
S2 Fe1 S5 94.308(13)
C1 S1 Fe1 87.02(4)
C1 S2 Fe1 86.73(4)
C6 S3 Fe1 86.81(4)
C6 S4 Fe1 86.68(4)
C11 S5 Fe1 86.70(4)
C11 S6 Fe1 86.92(4)
C1 N1 C2 120.87(10)
C1 N1 C4 120.27(10)
C2 N1 C4 118.09(10)
C6 N2 C7 120.57(11)
C6 N2 C9B 119.70(16)
C7 N2 C9B 117.86(16)
C6 N2 C9A 119.96(15)
C7 N2 C9A 116.47(17)
C11 N3 C14 121.31(13)
C11 N3 C12 121.69(12)
C14 N3 C12 117.01(12)
N1 C1 S1 124.39(9)
N1 C1 S2 124.87(9)
S1 C1 S2 110.75(7)
N1 C2 C3 111.76(13)
N1 C2 H4 109.3
C3 C2 H4 109.3
N1 C2 H5 109.3
C3 C2 H5 109.3
H4 C2 H5 107.9
C2 C3 H1 109.5
C2 C3 H2 109.5
H1 C3 H2 109.5
C2 C3 H3 109.5
H1 C3 H3 109.5
H2 C3 H3 109.5
N1 C4 C5 113.87(12)
N1 C4 H9 108.8
C5 C4 H9 108.8
N1 C4 H10 108.8
C5 C4 H10 108.8
H9 C4 H10 107.7
C4 C5 H6 109.5
C4 C5 H7 109.5
H6 C5 H7 109.5
C4 C5 H8 109.5
H6 C5 H8 109.5
H7 C5 H8 109.5
N2 C6 S3 124.37(10)
N2 C6 S4 124.56(10)
S3 C6 S4 111.06(7)
N2 C7 C8 113.33(14)
N2 C7 H14 108.9
C8 C7 H14 108.9
N2 C7 H15 108.9
C8 C7 H15 108.9
H14 C7 H15 107.7
C7 C8 H11 109.5
C7 C8 H12 109.5
H11 C8 H12 109.5
C7 C8 H13 109.5
H11 C8 H13 109.5
H12 C8 H13 109.5
C10A C9A N2 110.8(3)
C10A C9A H9A1 109.5
N2 C9A H9A1 109.5
C10A C9A H9A2 109.5
N2 C9A H9A2 109.5
H9A1 C9A H9A2 108.1
C9A C10A H10A 109.5
C9A C10A H10B 109.5
H10A C10A H10B 109.5
C9A C10A H10C 109.5
H10A C10A H10C 109.5
H10B C10A H10C 109.5
C10B C9B N2 106.8(3)
C10B C9B H9B1 110.4
N2 C9B H9B1 110.4
C10B C9B H9B2 110.4
N2 C9B H9B2 110.4
H9B1 C9B H9B2 108.6
C9B C10B H10D 109.5
C9B C10B H10E 109.5
H10D C10B H10E 109.5
C9B C10B H10F 109.5
H10D C10B H10F 109.5
H10E C10B H10F 109.5
N3 C11 S6 124.67(11)
N3 C11 S5 124.30(10)
S6 C11 S5 111.04(7)
N3 C12 C13 113.05(13)
N3 C12 H12A 109.0
C13 C12 H12A 109.0
N3 C12 H12B 109.0
C13 C12 H12B 109.0
H12A C12 H12B 107.8
C12 C13 H13A 109.5
C12 C13 H13B 109.5
H13A C13 H13B 109.5
C12 C13 H13C 109.5
H13A C13 H13C 109.5
H13B C13 H13C 109.5
N3 C14 C15 112.64(17)
N3 C14 H14A 109.1
C15 C14 H14A 109.1
N3 C14 H14B 109.1
C15 C14 H14B 109.1
H14A C14 H14B 107.8
C14 C15 H15A 109.5
C14 C15 H15B 109.5
H15A C15 H15B 109.5
C14 C15 H15C 109.5
H15A C15 H15C 109.5
H15B C15 H15C 109.5

loop_
_geom_bond_atom_site_label_1
_geom_bond_atom_site_label_2
_geom_bond_distance
Fe1 S1 2.3081(3)
Fe1 S3 2.3103(3)
Fe1 S4 2.3119(4)
Fe1 S6 2.3154(4)
Fe1 S2 2.3155(4)
Fe1 S5 2.3205(3)
S1 C1 1.7173(12)
S2 C1 1.7195(12)
S3 C6 1.7137(12)
S4 C6 1.7170(12)
S5 C11 1.7193(13)
S6 C11 1.7167(13)
N1 C1 1.3245(15)
N1 C2 1.4727(16)
N1 C4 1.4746(17)
N2 C6 1.3195(17)
N2 C7 1.4731(17)
N2 C9B 1.499(3)
N2 C9A 1.520(3)
N3 C11 1.3264(17)
N3 C14 1.467(2)
N3 C12 1.4715(19)
C2 C3 1.504(2)
C2 H4 0.9900
C2 H5 0.9900
C3 H1 0.9800
C3 H2 0.9800
C3 H3 0.9800
C4 C5 1.499(2)
C4 H9 0.9900
C4 H10 0.9900
C5 H6 0.9800
C5 H7 0.9800
C5 H8 0.9800
C7 C8 1.497(2)
C7 H14 0.9900
C7 H15 0.9900
C8 H11 0.9800
C8 H12 0.9800
C8 H13 0.9800
C9A C10A 1.442(6)
C9A H9A1 0.9900
C9A H9A2 0.9900
C10A H10A 0.9800
C10A H10B 0.9800
C10A H10C 0.9800
C9B C10B 1.489(6)
C9B H9B1 0.9900
C9B H9B2 0.9900
C10B H10D 0.9800
C10B H10E 0.9800
C10B H10F 0.9800
C12 C13 1.499(2)
C12 H12A 0.9900
C12 H12B 0.9900
C13 H13A 0.9800
C13 H13B 0.9800
C13 H13C 0.9800
C14 C15 1.501(3)
C14 H14A 0.9900
C14 H14B 0.9900
C15 H15A 0.9800
C15 H15B 0.9800
C15 H15C 0.9800

loop_
_geom_torsion_atom_site_label_1
_geom_torsion_atom_site_label_2
_geom_torsion_atom_site_label_3
_geom_torsion_atom_site_label_4
_geom_torsion
C2 N1 C1 S1 4.77(17)
C4 N1 C1 S1 174.55(10)
C2 N1 C1 S2 -175.20(10)
C4 N1 C1 S2 -5.41(18)
Fe1 S1 C1 N1 177.48(11)
Fe1 S1 C1 S2 -2.55(6)
Fe1 S2 C1 N1 -177.49(11)
Fe1 S2 C1 S1 2.54(6)
C1 N1 C2 C3 101.82(16)
C4 N1 C2 C3 -68.18(17)
C1 N1 C4 C5 146.58(14)
C2 N1 C4 C5 -43.36(18)
C7 N2 C6 S3 3.0(2)
C9B N2 C6 S3 -161.1(2)
C9A N2 C6 S3 162.7(2)
C7 N2 C6 S4 -177.41(11)
C9B N2 C6 S4 18.5(3)
C9A N2 C6 S4 -17.7(3)
Fe1 S3 C6 N2 -179.95(13)
Fe1 S3 C6 S4 0.41(6)
Fe1 S4 C6 N2 179.95(13)
Fe1 S4 C6 S3 -0.41(6)
C6 N2 C7 C8 89.15(18)
C9B N2 C7 C8 -106.5(2)
C9A N2 C7 C8 -71.3(3)
C6 N2 C9A C10A 139.7(4)
C7 N2 C9A C10A -59.8(5)
C9B N2 C9A C10A 40.9(4)
C6 N2 C9B C10B -113.3(3)
C7 N2 C9B C10B 82.2(4)
C9A N2 C9B C10B -13.6(4)
C14 N3 C11 S6 -0.36(18)
C12 N3 C11 S6 179.37(9)
C14 N3 C11 S5 179.90(11)
C12 N3 C11 S5 -0.37(17)
Fe1 S6 C11 N3 -178.40(10)
Fe1 S6 C11 S5 1.37(5)
Fe1 S5 C11 N3 178.41(10)
Fe1 S5 C11 S6 -1.36(5)
C11 N3 C12 C13 97.36(17)
C14 N3 C12 C13 -82.90(18)
C11 N3 C14 C15 95.11(19)
C12 N3 C14 C15 -84.64(18)
